data_2209111
loop_
_publ_author_name
'Saeed, Aamer'
'Fl\"orke, Ulrich'

_publ_section_title
;
 1-(2-Chlorophenyl)-3-(4-methylbenzoyl)thiourea
;
_journal_coeditor_code BT2087
_journal_issue 6
_journal_name_full 'Acta Crystallographica Section E'
_journal_page_first o2403
_journal_page_last o2405
_journal_paper_doi 10.1107/S1600536806018319
_journal_volume 62
_journal_year 2006
_chemical_formula_iupac 'C15 H13 Cl N2 O S'
_chemical_formula_moiety 'C15 H13 Cl N2 O S'
_chemical_formula_sum 'C15 H13 Cl N2 O S'
_chemical_formula_weight 304.78
_chemical_name_systematic
;
1-(2-Chlorophenyl)-3-(4-methylbenzoyl)thiourea
;
_space_group_IT_number 14
_symmetry_cell_setting monoclinic
_symmetry_space_group_name_Hall '-P 2ybc'
_symmetry_space_group_name_H-M 'P 1 21/c 1'
_atom_sites_solution_hydrogens difmap
_atom_sites_solution_primary direct
_atom_sites_solution_secondary difmap
_audit_creation_method SHELXL97
_cell_angle_alpha 90.00
_cell_angle_beta 90.8190(10)
_cell_angle_gamma 90.00
_cell_formula_units_Z 8
_cell_length_a 10.8968(6)
_cell_length_b 32.2055(19)
_cell_length_c 7.8404(5)
_cell_measurement_reflns_used 7638
_cell_measurement_temperature 120(2)
_cell_measurement_theta_max 28.20
_cell_measurement_theta_min 2.89
_cell_volume 2751.2(3)
_computing_cell_refinement 'SAINT (Bruker, 2002)'
_computing_data_collection 'SMART (Bruker, 2002)'
_computing_data_reduction SAINT
_computing_molecular_graphics SHELXTL
_computing_publication_material SHELXTL
_computing_structure_refinement SHELXTL
_computing_structure_solution 'SHELXTL (Bruker, 2002)'
_diffrn_ambient_temperature 120(2)
_diffrn_measured_fraction_theta_full 0.998
_diffrn_measured_fraction_theta_max 0.998
_diffrn_measurement_device_type 'Bruker SMART CCD area-detector'
_diffrn_measurement_method '\f and \w'
_diffrn_radiation_monochromator graphite
_diffrn_radiation_source 'sealed tube'
_diffrn_radiation_type MoK\a
_diffrn_radiation_wavelength 0.71073
_diffrn_reflns_av_R_equivalents 0.0326
_diffrn_reflns_av_sigmaI/netI 0.0304
_diffrn_reflns_limit_h_max 14
_diffrn_reflns_limit_h_min -13
_diffrn_reflns_limit_k_max 42
_diffrn_reflns_limit_k_min -42
_diffrn_reflns_limit_l_max 10
_diffrn_reflns_limit_l_min -10
_diffrn_reflns_number 27617
_diffrn_reflns_theta_full 28.08
_diffrn_reflns_theta_max 28.08
_diffrn_reflns_theta_min 1.87
_diffrn_standards_decay_% 0
_diffrn_standards_interval_time 450
_diffrn_standards_number 7637
_exptl_absorpt_coefficient_mu 0.425
_exptl_absorpt_correction_T_max 0.9627
_exptl_absorpt_correction_T_min 0.8219
_exptl_absorpt_correction_type multi-scan
_exptl_absorpt_process_details '(SADABS; Bruker, 2002)'
_exptl_crystal_colour colourless
_exptl_crystal_density_diffrn 1.472
_exptl_crystal_density_method 'not measured'
_exptl_crystal_description plate
_exptl_crystal_F_000 1264
_exptl_crystal_size_max 0.48
_exptl_crystal_size_mid 0.41
_exptl_crystal_size_min 0.09
_refine_diff_density_max 0.545
_refine_diff_density_min -0.257
_refine_ls_extinction_method none
_refine_ls_goodness_of_fit_ref 1.080
_refine_ls_hydrogen_treatment constr
_refine_ls_matrix_type full
_refine_ls_number_parameters 361
_refine_ls_number_reflns 6699
_refine_ls_number_restraints 0
_refine_ls_restrained_S_all 1.080
_refine_ls_R_factor_all 0.0504
_refine_ls_R_factor_gt 0.0422
_refine_ls_shift/su_max 0.000
_refine_ls_shift/su_mean 0.000
_refine_ls_structure_factor_coef Fsqd
_refine_ls_weighting_details 'calc w = 1/[\s^2^(Fo^2^)+(0.0492P)^2^+1.2928P] where P=(Fo^2^+2Fc^2^)/3'
_refine_ls_weighting_scheme calc
_refine_ls_wR_factor_gt 0.0990
_refine_ls_wR_factor_ref 0.1031
_reflns_number_gt 5819
_reflns_number_total 6699
_reflns_threshold_expression I>2\s(I)
_cod_data_source_file bt2087.cif
_cod_data_source_block I
_cod_original_sg_symbol_H-M 'P 21/c'
_cod_database_code 2209111
_cod_database_fobs_code 2209111

loop_
_symmetry_equiv_pos_as_xyz
'x, y, z'
'-x, y+1/2, -z+1/2'
'-x, -y, -z'
'x, -y-1/2, z-1/2'

loop_
_atom_site_type_symbol
_atom_site_label
_atom_site_fract_x
_atom_site_fract_y
_atom_site_fract_z
_atom_site_U_iso_or_equiv
_atom_site_adp_type
_atom_site_calc_flag
_atom_site_refinement_flags
_atom_site_occupancy
Cl Cl11 0.29746(4) 0.336235(14) 0.45129(6) 0.02565(11) Uani d . 1
S S11 -0.15383(4) 0.354419(14) 0.54034(6) 0.02431(11) Uani d . 1
O O11 0.16697(11) 0.43015(4) 0.74365(18) 0.0254(3) Uani d . 1
N N11 0.07765(13) 0.35563(4) 0.6593(2) 0.0202(3) Uani d . 1
H H11H 0.1393 0.3707 0.6979 0.024 Uiso calc R 1
N N12 -0.03382(13) 0.41643(4) 0.6807(2) 0.0202(3) Uani d . 1
H H12A -0.1077 0.4275 0.6836 0.024 Uiso calc R 1
C C11 0.09914(15) 0.31259(5) 0.6321(2) 0.0182(3) Uani d . 1
C C12 0.20188(16) 0.29965(5) 0.5437(2) 0.0191(3) Uani d . 1
C C13 0.22932(16) 0.25780(6) 0.5268(2) 0.0217(4) Uani d . 1
H H1A 0.3007 0.2493 0.4681 0.026 Uiso calc R 1
C C14 0.15188(17) 0.22856(6) 0.5963(2) 0.0238(4) Uani d . 1
H H1B 0.1698 0.1998 0.5848 0.029 Uiso calc R 1
C C15 0.04811(17) 0.24102(5) 0.6828(2) 0.0223(4) Uani d . 1
H H1C -0.0054 0.2208 0.7294 0.027 Uiso calc R 1
C C16 0.02241(16) 0.28278(5) 0.7012(2) 0.0210(4) Uani d . 1
H H1D -0.0483 0.2912 0.7617 0.025 Uiso calc R 1
C C17 -0.02902(16) 0.37474(5) 0.6304(2) 0.0189(3) Uani d . 1
C C18 0.06126(16) 0.44253(5) 0.7263(2) 0.0193(3) Uani d . 1
C C19 0.02784(15) 0.48681(5) 0.7520(2) 0.0180(3) Uani d . 1
C C110 0.10894(16) 0.51139(5) 0.8465(2) 0.0196(3) Uani d . 1
H H11A 0.1822 0.4995 0.8920 0.023 Uiso calc R 1
C C111 0.08417(17) 0.55299(5) 0.8749(2) 0.0211(4) Uani d . 1
H H11B 0.1401 0.5692 0.9408 0.025 Uiso calc R 1
C C112 -0.02205(16) 0.57125(5) 0.8080(2) 0.0198(3) Uani d . 1
C C113 -0.10101(16) 0.54672(5) 0.7106(2) 0.0221(4) Uani d . 1
H H11C -0.1728 0.5588 0.6617 0.026 Uiso calc R 1
C C114 -0.07761(16) 0.50503(5) 0.6831(2) 0.0208(4) Uani d . 1
H H11D -0.1336 0.4888 0.6172 0.025 Uiso calc R 1
C C115 -0.05196(18) 0.61612(5) 0.8415(3) 0.0264(4) Uani d . 1
H H11E -0.0046 0.6338 0.7649 0.040 Uiso calc R 1
H H11F -0.0309 0.6230 0.9602 0.040 Uiso calc R 1
H H11G -0.1398 0.6208 0.8214 0.040 Uiso calc R 1
Cl Cl21 0.79864(4) 0.169319(13) 0.50591(6) 0.02395(11) Uani d . 1
S S21 0.34703(4) 0.152807(13) 0.41795(6) 0.02150(11) Uani d . 1
O O21 0.66691(11) 0.07166(4) 0.27458(18) 0.0258(3) Uani d . 1
N N21 0.57621(13) 0.14893(4) 0.3002(2) 0.0194(3) Uani d . 1
H H21H 0.6364 0.1333 0.2633 0.023 Uiso calc R 1
N N22 0.46368(13) 0.08808(4) 0.2971(2) 0.0193(3) Uani d . 1
H H22A 0.3894 0.0775 0.2871 0.023 Uiso calc R 1
C C21 0.59925(15) 0.19209(5) 0.3193(2) 0.0176(3) Uani d . 1
C C22 0.70340(15) 0.20545(5) 0.4070(2) 0.0176(3) Uani d . 1
C C23 0.73126(16) 0.24730(5) 0.4210(2) 0.0206(3) Uani d . 1
H H2A 0.8036 0.2560 0.4797 0.025 Uiso calc R 1
C C24 0.65235(17) 0.27627(5) 0.3484(2) 0.0224(4) Uani d . 1
H H2B 0.6701 0.3050 0.3583 0.027 Uiso calc R 1
C C25 0.54752(16) 0.26337(5) 0.2611(2) 0.0213(4) Uani d . 1
H H2C 0.4933 0.2833 0.2122 0.026 Uiso calc R 1
C C26 0.52185(16) 0.22149(5) 0.2453(2) 0.0199(3) Uani d . 1
H H2D 0.4508 0.2128 0.1834 0.024 Uiso calc R 1
C C27 0.46987(16) 0.13049(5) 0.3342(2) 0.0176(3) Uani d . 1
C C28 0.55936(16) 0.06068(5) 0.2741(2) 0.0186(3) Uani d . 1
C C29 0.52220(15) 0.01640(5) 0.2540(2) 0.0172(3) Uani d . 1
C C210 0.60537(16) -0.01371(5) 0.3074(2) 0.0201(3) Uani d . 1
H H21A 0.6826 -0.0057 0.3547 0.024 Uiso calc R 1
C C211 0.57626(16) -0.05541(5) 0.2921(2) 0.0216(4) Uani d . 1
H H21B 0.6332 -0.0758 0.3310 0.026 Uiso calc R 1
C C212 0.46484(16) -0.06787(5) 0.2206(2) 0.0194(3) Uani d . 1
C C213 0.38312(16) -0.03745(5) 0.1651(2) 0.0215(4) Uani d . 1
H H21C 0.3071 -0.0455 0.1143 0.026 Uiso calc R 1
C C214 0.41065(16) 0.00446(5) 0.1823(2) 0.0207(4) Uani d . 1
H H21D 0.3533 0.0249 0.1452 0.025 Uiso calc R 1
C C215 0.43296(18) -0.11324(5) 0.2026(3) 0.0270(4) Uani d . 1
H H21E 0.4436 -0.1219 0.0838 0.041 Uiso calc R 1
H H21F 0.3475 -0.1176 0.2353 0.041 Uiso calc R 1
H H21G 0.4871 -0.1297 0.2769 0.041 Uiso calc R 1

loop_
_atom_site_aniso_label
_atom_site_aniso_U_11
_atom_site_aniso_U_22
_atom_site_aniso_U_33
_atom_site_aniso_U_12
_atom_site_aniso_U_13
_atom_site_aniso_U_23
Cl11 0.0196(2) 0.0268(2) 0.0307(2) -0.00009(17) 0.00480(17) 0.00412(17)
S11 0.0183(2) 0.0215(2) 0.0329(3) -0.00071(16) -0.00554(18) -0.00443(18)
O11 0.0174(6) 0.0184(6) 0.0403(8) 0.0004(5) -0.0021(5) -0.0030(5)
N11 0.0145(7) 0.0165(7) 0.0295(8) -0.0008(5) -0.0009(6) -0.0049(6)
N12 0.0141(7) 0.0166(7) 0.0297(8) 0.0015(5) -0.0003(6) -0.0031(6)
C11 0.0156(8) 0.0176(8) 0.0214(8) 0.0013(6) -0.0022(6) -0.0035(6)
C12 0.0165(8) 0.0208(8) 0.0198(8) -0.0010(6) -0.0014(6) -0.0007(6)
C13 0.0186(9) 0.0252(9) 0.0212(9) 0.0055(7) 0.0000(7) -0.0046(7)
C14 0.0265(10) 0.0181(8) 0.0265(9) 0.0048(7) -0.0048(7) -0.0041(7)
C15 0.0214(9) 0.0195(8) 0.0260(9) -0.0021(7) -0.0026(7) 0.0006(7)
C16 0.0167(8) 0.0218(8) 0.0245(9) 0.0000(7) 0.0004(7) -0.0021(7)
C17 0.0188(8) 0.0170(8) 0.0209(8) -0.0006(6) 0.0016(7) -0.0007(6)
C18 0.0188(9) 0.0185(8) 0.0206(8) -0.0009(6) 0.0014(7) 0.0002(6)
C19 0.0163(8) 0.0174(8) 0.0205(8) -0.0011(6) 0.0035(6) 0.0009(6)
C110 0.0170(8) 0.0204(8) 0.0212(8) -0.0002(6) -0.0002(7) 0.0000(6)
C111 0.0207(9) 0.0198(8) 0.0230(9) -0.0034(7) 0.0006(7) -0.0040(7)
C112 0.0212(9) 0.0164(8) 0.0221(8) -0.0009(6) 0.0067(7) 0.0000(6)
C113 0.0174(9) 0.0218(8) 0.0269(9) 0.0012(7) -0.0005(7) 0.0017(7)
C114 0.0193(9) 0.0191(8) 0.0238(9) -0.0031(7) -0.0012(7) -0.0018(7)
C115 0.0269(10) 0.0164(8) 0.0358(11) -0.0001(7) 0.0020(8) -0.0038(7)
Cl21 0.0194(2) 0.0215(2) 0.0309(2) 0.00136(16) -0.00353(17) 0.00422(16)
S21 0.0176(2) 0.0166(2) 0.0305(2) 0.00141(15) 0.00553(17) -0.00182(16)
O21 0.0176(6) 0.0159(6) 0.0440(8) -0.0003(5) 0.0026(6) -0.0022(5)
N21 0.0146(7) 0.0143(7) 0.0293(8) 0.0012(5) 0.0027(6) -0.0026(6)
N22 0.0151(7) 0.0139(7) 0.0291(8) -0.0015(5) 0.0022(6) -0.0022(6)
C21 0.0165(8) 0.0148(7) 0.0217(8) -0.0008(6) 0.0034(6) -0.0015(6)
C22 0.0156(8) 0.0166(8) 0.0206(8) 0.0018(6) 0.0017(6) 0.0025(6)
C23 0.0198(9) 0.0200(8) 0.0221(9) -0.0041(7) 0.0012(7) -0.0017(7)
C24 0.0281(10) 0.0138(8) 0.0253(9) -0.0018(7) 0.0045(7) 0.0001(6)
C25 0.0214(9) 0.0168(8) 0.0257(9) 0.0029(6) 0.0030(7) 0.0027(7)
C26 0.0165(8) 0.0199(8) 0.0233(9) -0.0004(6) -0.0010(7) -0.0004(7)
C27 0.0189(8) 0.0136(7) 0.0202(8) 0.0006(6) 0.0009(6) -0.0004(6)
C28 0.0186(8) 0.0161(8) 0.0211(8) 0.0011(6) 0.0014(6) -0.0005(6)
C29 0.0177(8) 0.0136(7) 0.0205(8) -0.0007(6) 0.0041(6) -0.0005(6)
C210 0.0172(8) 0.0190(8) 0.0242(9) -0.0010(6) -0.0005(7) 0.0002(7)
C211 0.0197(9) 0.0177(8) 0.0273(9) 0.0028(7) 0.0002(7) 0.0012(7)
C212 0.0208(9) 0.0161(8) 0.0215(8) -0.0015(6) 0.0049(7) -0.0017(6)
C213 0.0156(8) 0.0214(8) 0.0275(9) -0.0020(7) -0.0003(7) -0.0049(7)
C214 0.0181(9) 0.0186(8) 0.0255(9) 0.0036(6) 0.0013(7) -0.0007(7)
C215 0.0268(10) 0.0162(8) 0.0381(11) -0.0024(7) 0.0009(8) -0.0025(7)

loop_
_atom_type_symbol
_atom_type_description
_atom_type_scat_dispersion_real
_atom_type_scat_dispersion_imag
_atom_type_scat_source
C C 0.0033 0.0016 'International Tables Vol C Tables 4.2.6.8 and 6.1.1.4'
H H 0.0000 0.0000 'International Tables Vol C Tables 4.2.6.8 and 6.1.1.4'
N N 0.0061 0.0033 'International Tables Vol C Tables 4.2.6.8 and 6.1.1.4'
O O 0.0106 0.0060 'International Tables Vol C Tables 4.2.6.8 and 6.1.1.4'
S S 0.1246 0.1234 'International Tables Vol C Tables 4.2.6.8 and 6.1.1.4'
Cl Cl 0.1484 0.1585 'International Tables Vol C Tables 4.2.6.8 and 6.1.1.4'

loop_
_geom_angle_atom_site_label_1
_geom_angle_atom_site_label_2
_geom_angle_atom_site_label_3
_geom_angle
_geom_angle_publ_flag
C17 N11 C11 124.76(14) y
C17 N11 H11H 117.6 ?
C11 N11 H11H 117.6 ?
C18 N12 C17 128.84(15) y
C18 N12 H12A 115.6 ?
C17 N12 H12A 115.6 ?
C16 C11 C12 118.78(16) ?
C16 C11 N11 120.94(16) ?
C12 C11 N11 120.18(15) ?
C13 C12 C11 121.01(16) ?
C13 C12 Cl11 119.20(14) ?
C11 C12 Cl11 119.79(13) ?
C14 C13 C12 119.41(17) ?
C14 C13 H1A 120.3 ?
C12 C13 H1A 120.3 ?
C13 C14 C15 120.19(16) ?
C13 C14 H1B 119.9 ?
C15 C14 H1B 119.9 ?
C16 C15 C14 120.06(17) ?
C16 C15 H1C 120.0 ?
C14 C15 H1C 120.0 ?
C15 C16 C11 120.54(17) ?
C15 C16 H1D 119.7 ?
C11 C16 H1D 119.7 ?
N11 C17 N12 115.55(15) ?
N11 C17 S11 126.75(13) ?
N12 C17 S11 117.69(13) ?
O11 C18 N12 122.21(16) ?
O11 C18 C19 121.95(16) ?
N12 C18 C19 115.83(15) ?
C110 C19 C114 118.73(15) ?
C110 C19 C18 117.57(15) ?
C114 C19 C18 123.68(15) ?
C111 C110 C19 120.81(16) ?
C111 C110 H11A 119.6 ?
C19 C110 H11A 119.6 ?
C110 C111 C112 120.65(16) ?
C110 C111 H11B 119.7 ?
C112 C111 H11B 119.7 ?
C113 C112 C111 118.13(16) ?
C113 C112 C115 120.55(16) ?
C111 C112 C115 121.32(16) ?
C114 C113 C112 121.56(17) ?
C114 C113 H11C 119.2 ?
C112 C113 H11C 119.2 ?
C113 C114 C19 120.10(16) ?
C113 C114 H11D 119.9 ?
C19 C114 H11D 119.9 ?
C112 C115 H11E 109.5 ?
C112 C115 H11F 109.5 ?
H11E C115 H11F 109.5 ?
C112 C115 H11G 109.5 ?
H11E C115 H11G 109.5 ?
H11F C115 H11G 109.5 ?
C27 N21 C21 124.63(14) y
C27 N21 H21H 117.7 ?
C21 N21 H21H 117.7 ?
C28 N22 C27 128.15(15) y
C28 N22 H22A 115.9 ?
C27 N22 H22A 115.9 ?
C22 C21 C26 118.89(15) ?
C22 C21 N21 119.88(15) ?
C26 C21 N21 121.17(15) ?
C23 C22 C21 121.20(15) ?
C23 C22 Cl21 119.21(13) ?
C21 C22 Cl21 119.57(13) ?
C24 C23 C22 119.23(16) ?
C24 C23 H2A 120.4 ?
C22 C23 H2A 120.4 ?
C23 C24 C25 120.21(16) ?
C23 C24 H2B 119.9 ?
C25 C24 H2B 119.9 ?
C26 C25 C24 120.04(16) ?
C26 C25 H2C 120.0 ?
C24 C25 H2C 120.0 ?
C25 C26 C21 120.42(16) ?
C25 C26 H2D 119.8 ?
C21 C26 H2D 119.8 ?
N21 C27 N22 115.69(15) ?
N21 C27 S21 126.41(13) ?
N22 C27 S21 117.90(13) ?
O21 C28 N22 122.69(15) ?
O21 C28 C29 122.37(15) ?
N22 C28 C29 114.91(15) ?
C214 C29 C210 119.56(15) ?
C214 C29 C28 122.94(15) ?
C210 C29 C28 117.48(15) ?
C211 C210 C29 120.25(16) ?
C211 C210 H21A 119.9 ?
C29 C210 H21A 119.9 ?
C210 C211 C212 120.87(16) ?
C210 C211 H21B 119.6 ?
C212 C211 H21B 119.6 ?
C211 C212 C213 118.37(15) ?
C211 C212 C215 121.11(16) ?
C213 C212 C215 120.52(16) ?
C214 C213 C212 121.19(16) ?
C214 C213 H21C 119.4 ?
C212 C213 H21C 119.4 ?
C29 C214 C213 119.75(16) ?
C29 C214 H21D 120.1 ?
C213 C214 H21D 120.1 ?
C212 C215 H21E 109.5 ?
C212 C215 H21F 109.5 ?
H21E C215 H21F 109.5 ?
C212 C215 H21G 109.5 ?
H21E C215 H21G 109.5 ?
H21F C215 H21G 109.5 ?

loop_
_geom_bond_atom_site_label_1
_geom_bond_atom_site_label_2
_geom_bond_distance
_geom_bond_publ_flag
Cl11 C12 1.7374(18) ?
S11 C17 1.6582(18) y
O11 C18 1.225(2) y
N11 C17 1.332(2) y
N11 C11 1.422(2) y
N11 H11H 0.8800 ?
N12 C18 1.377(2) y
N12 C17 1.400(2) y
N12 H12A 0.8800 ?
C11 C16 1.389(2) ?
C11 C12 1.389(2) ?
C12 C13 1.387(2) ?
C13 C14 1.382(3) ?
C13 H1A 0.9500 ?
C14 C15 1.386(3) ?
C14 H1B 0.9500 ?
C15 C16 1.382(2) ?
C15 H1C 0.9500 ?
C16 H1D 0.9500 ?
C18 C19 1.486(2) ?
C19 C110 1.392(2) ?
C19 C114 1.392(2) ?
C110 C111 1.385(2) ?
C110 H11A 0.9500 ?
C111 C112 1.394(3) ?
C111 H11B 0.9500 ?
C112 C113 1.389(2) ?
C112 C115 1.505(2) ?
C113 C114 1.384(2) ?
C113 H11C 0.9500 ?
C114 H11D 0.9500 ?
C115 H11E 0.9800 ?
C115 H11F 0.9800 ?
C115 H11G 0.9800 ?
Cl21 C22 1.7349(17) ?
S21 C27 1.6627(17) y
O21 C28 1.224(2) y
N21 C27 1.333(2) y
N21 C21 1.420(2) y
N21 H21H 0.8800 ?
N22 C28 1.380(2) y
N22 C27 1.398(2) y
N22 H22A 0.8800 ?
C21 C22 1.387(2) ?
C21 C26 1.389(2) ?
C22 C23 1.386(2) ?
C23 C24 1.386(3) ?
C23 H2A 0.9500 ?
C24 C25 1.387(3) ?
C24 H2B 0.9500 ?
C25 C26 1.383(2) ?
C25 H2C 0.9500 ?
C26 H2D 0.9500 ?
C28 C29 1.490(2) ?
C29 C214 1.386(2) ?
C29 C210 1.388(2) ?
C210 C211 1.385(2) ?
C210 H21A 0.9500 ?
C211 C212 1.389(2) ?
C211 H21B 0.9500 ?
C212 C213 1.390(2) ?
C212 C215 1.508(2) ?
C213 C214 1.389(2) ?
C213 H21C 0.9500 ?
C214 H21D 0.9500 ?
C215 H21E 0.9800 ?
C215 H21F 0.9800 ?
C215 H21G 0.9800 ?

loop_
_geom_hbond_atom_site_label_D
_geom_hbond_atom_site_label_H
_geom_hbond_atom_site_label_A
_geom_hbond_site_symmetry_A
_geom_hbond_distance_DH
_geom_hbond_distance_HA
_geom_hbond_distance_DA
_geom_hbond_angle_DHA
N11 H11H O11 . 0.88 1.97 2.6695(19) 135.5
N21 H21H O21 . 0.88 2.01 2.6864(19) 132.4
N11 H11H S21 4_566 0.88 2.93 3.5545(16) 129.8
N12 H12A O21 4_466 0.88 2.57 3.375(2) 152.9
N21 H21H S11 4_665 0.88 2.92 3.6039(16) 135.3
N22 H22A O11 4_565 0.88 2.46 3.3067(19) 162.9

loop_
_geom_torsion_atom_site_label_1
_geom_torsion_atom_site_label_2
_geom_torsion_atom_site_label_3
_geom_torsion_atom_site_label_4
_geom_torsion
C17 N11 C11 C16 -51.7(2)
C17 N11 C11 C12 131.99(18)
C16 C11 C12 C13 -1.2(3)
N11 C11 C12 C13 175.15(16)
C16 C11 C12 Cl11 178.42(13)
N11 C11 C12 Cl11 -5.2(2)
C11 C12 C13 C14 1.3(3)
Cl11 C12 C13 C14 -178.35(13)
C12 C13 C14 C15 -0.3(3)
C13 C14 C15 C16 -0.6(3)
C14 C15 C16 C11 0.7(3)
C12 C11 C16 C15 0.2(3)
N11 C11 C16 C15 -176.11(16)
C11 N11 C17 N12 174.22(16)
C11 N11 C17 S11 -6.5(3)
C18 N12 C17 N11 13.3(3)
C18 N12 C17 S11 -166.03(15)
C17 N12 C18 O11 -7.2(3)
C17 N12 C18 C19 172.39(16)
O11 C18 C19 C110 -19.8(3)
N12 C18 C19 C110 160.67(16)
O11 C18 C19 C114 158.42(18)
N12 C18 C19 C114 -21.1(2)
C114 C19 C110 C111 1.4(3)
C18 C19 C110 C111 179.69(16)
C19 C110 C111 C112 -0.7(3)
C110 C111 C112 C113 -0.8(3)
C110 C111 C112 C115 178.39(17)
C111 C112 C113 C114 1.5(3)
C115 C112 C113 C114 -177.66(17)
C112 C113 C114 C19 -0.8(3)
C110 C19 C114 C113 -0.7(3)
C18 C19 C114 C113 -178.85(17)
C27 N21 C21 C22 130.56(18)
C27 N21 C21 C26 -52.2(2)
C26 C21 C22 C23 -0.3(3)
N21 C21 C22 C23 177.01(16)
C26 C21 C22 Cl21 178.00(13)
N21 C21 C22 Cl21 -4.7(2)
C21 C22 C23 C24 1.1(3)
Cl21 C22 C23 C24 -177.19(14)
C22 C23 C24 C25 -0.7(3)
C23 C24 C25 C26 -0.5(3)
C24 C25 C26 C21 1.3(3)
C22 C21 C26 C25 -0.9(3)
N21 C21 C26 C25 -178.18(16)
C21 N21 C27 N22 176.25(15)
C21 N21 C27 S21 -4.7(3)
C28 N22 C27 N21 19.1(3)
C28 N22 C27 S21 -160.00(15)
C27 N22 C28 O21 -4.4(3)
C27 N22 C28 C29 173.82(16)
O21 C28 C29 C214 -151.70(18)
N22 C28 C29 C214 30.1(2)
O21 C28 C29 C210 27.1(3)
N22 C28 C29 C210 -151.13(16)
C214 C29 C210 C211 -1.2(3)
C28 C29 C210 C211 -179.99(16)
C29 C210 C211 C212 1.2(3)
C210 C211 C212 C213 -0.1(3)
C210 C211 C212 C215 179.60(17)
C211 C212 C213 C214 -0.9(3)
C215 C212 C213 C214 179.36(17)
C210 C29 C214 C213 0.2(3)
C28 C29 C214 C213 178.90(16)
C212 C213 C214 C29 0.9(3)

loop_
_cod_related_entry_id
_cod_related_entry_database
_cod_related_entry_code
1 ChemSpider 794529
